data_4519192
loop_
_publ_author_name
'Chen, Yanhong'
'Chang, Shenzhen'
'An, Haiyan'
'Li, Yanqin'
'Zhu, Qingshan'
'Luo, Huiyun'
'Huang, Yaohui'

_publ_section_title
;
 Two Polymorphic Polyoxometalate-Based Metal--Organic Frameworks for the
 Efficient Synthesis of Functionalized Sulfoxides and Detoxification of
 Mustard Gas Simulants
;
_journal_issue 46
_journal_name_full 'ACS Sustainable Chemistry &amp; Engineering'
_journal_page_first 15683
_journal_page_last 15693
_journal_paper_doi 10.1021/acssuschemeng.1c06433
_journal_volume 9
_journal_year 2021
_chemical_formula_sum 'C40 H70 Mo24 N8 O96 P2 Zn8'
_chemical_formula_weight 5086.50
_space_group_crystal_system monoclinic
_space_group_IT_number 13
_space_group_name_Hall '-P 2yc'
_space_group_name_H-M_alt 'P 1 2/c 1'
_atom_sites_solution_hydrogens geom
_audit_creation_method SHELXL-2018/3
_cell_angle_alpha 90
_cell_angle_beta 108.271(3)
_cell_angle_gamma 90
_cell_formula_units_Z 1
_cell_length_a 12.4443(10)
_cell_length_b 12.4258(11)
_cell_length_c 18.7974(17)
_cell_measurement_reflns_used 6043
_cell_measurement_temperature 150(2)
_cell_measurement_theta_max 27.455
_cell_measurement_theta_min 2.282
_cell_volume 2760.1(4)
_computing_cell_refinement 'Bruker SAINT'
_computing_data_collection 'Bruker APEX2'
_computing_data_reduction 'Bruker SAINT'
_computing_molecular_graphics 'Bruker SHELXTL'
_computing_publication_material 'Bruker SHELXTL'
_computing_structure_refinement 'SHELXL-2018/3 (Sheldrick, 2018)'
_computing_structure_solution 'SHELXT 2014/5 (Sheldrick, 2014)'
_diffrn_ambient_temperature 150(2)
_diffrn_measured_fraction_theta_full 0.980
_diffrn_measured_fraction_theta_max 0.958
_diffrn_measurement_device_type 'Bruker Smart Apex CCD'
_diffrn_measurement_method 'phi and omega scans'
_diffrn_radiation_type MoK\a
_diffrn_radiation_wavelength 0.71073
_diffrn_reflns_av_R_equivalents 0.1076
_diffrn_reflns_av_unetI/netI 0.1092
_diffrn_reflns_Laue_measured_fraction_full 0.980
_diffrn_reflns_Laue_measured_fraction_max 0.958
_diffrn_reflns_limit_h_max 16
_diffrn_reflns_limit_h_min -13
_diffrn_reflns_limit_k_max 16
_diffrn_reflns_limit_k_min -15
_diffrn_reflns_limit_l_max 24
_diffrn_reflns_limit_l_min -24
_diffrn_reflns_number 27087
_diffrn_reflns_point_group_measured_fraction_full 0.980
_diffrn_reflns_point_group_measured_fraction_max 0.958
_diffrn_reflns_theta_full 25.242
_diffrn_reflns_theta_max 27.455
_diffrn_reflns_theta_min 2.282
_exptl_absorpt_coefficient_mu 4.474
_exptl_absorpt_correction_T_max 0.489
_exptl_absorpt_correction_T_min 0.272
_exptl_absorpt_correction_type multi-scan
_exptl_absorpt_process_details 'ABSCOR by T.Higashi 8 March, 1995'
_exptl_crystal_colour black
_exptl_crystal_density_diffrn 3.060
_exptl_crystal_density_method 'not measured'
_exptl_crystal_description CONE
_exptl_crystal_F_000 2412
_exptl_crystal_size_max 0.300
_exptl_crystal_size_mid 0.250
_exptl_crystal_size_min 0.160
_refine_diff_density_max 1.693
_refine_diff_density_min -1.317
_refine_diff_density_rms 0.251
_refine_ls_extinction_method none
_refine_ls_goodness_of_fit_ref 1.011
_refine_ls_hydrogen_treatment constr
_refine_ls_matrix_type full
_refine_ls_number_parameters 392
_refine_ls_number_reflns 6043
_refine_ls_number_restraints 0
_refine_ls_restrained_S_all 1.011
_refine_ls_R_factor_all 0.1033
_refine_ls_R_factor_gt 0.0499
_refine_ls_shift/su_max 0.000
_refine_ls_shift/su_mean 0.000
_refine_ls_structure_factor_coef Fsqd
_refine_ls_weighting_details 'w=1/[\s^2^(Fo^2^)+(0.0451P)^2^+3.8760P] where P=(Fo^2^+2Fc^2^)/3'
_refine_ls_weighting_scheme calc
_refine_ls_wR_factor_gt 0.1009
_refine_ls_wR_factor_ref 0.1171
_reflns_Friedel_coverage 0.000
_reflns_number_gt 3922
_reflns_number_total 6043
_reflns_threshold_expression 'I > 2\s(I)'
_cod_data_source_file sc1c06433_si_002.cif
_cod_data_source_block POMOF_1_A
_cod_original_sg_symbol_H-M 'P 2/c'
_cod_database_code 4519192
_shelx_shelxl_version_number 2018/3
_shelx_space_group_comment
;
The symmetry employed for this shelxl refinement is uniquely defined
by the following loop, which should always be used as a source of
symmetry information in preference to the above space-group names.
They are only intended as comments.
;
_shelx_estimated_absorpt_t_min 0.075
_shelx_estimated_absorpt_t_max 0.535

loop_
_space_group_symop_operation_xyz
'x, y, z'
'-x, y, -z+1/2'
'-x, -y, -z'
'x, -y, z-1/2'

loop_
_atom_site_label
_atom_site_type_symbol
_atom_site_fract_x
_atom_site_fract_y
_atom_site_fract_z
_atom_site_U_iso_or_equiv
_atom_site_adp_type
_atom_site_occupancy
_atom_site_site_symmetry_order
_atom_site_calc_flag
_atom_site_refinement_flags_posn
_atom_site_refinement_flags_adp
_atom_site_refinement_flags_occupancy
_atom_site_disorder_assembly
_atom_site_disorder_group
P1 P 0.500000 0.8921(2) 0.250000 0.0132(6) Uani 1 2 d S T P . .
Mo1 Mo 0.49455(6) 0.81894(5) 0.06441(4) 0.01538(17) Uani 1 1 d . . . . .
Mo2 Mo 0.34571(6) 0.96695(5) 0.06112(4) 0.01587(18) Uani 1 1 d . . . . .
Mo3 Mo 0.38736(6) 1.17211(5) 0.18931(4) 0.02023(19) Uani 1 1 d . . . . .
Mo4 Mo 0.19376(6) 0.97370(6) 0.18611(4) 0.01996(19) Uani 1 1 d . . . . .
Mo5 Mo 0.55937(6) 0.61393(5) 0.19621(4) 0.0220(2) Uani 1 1 d . . . . .
Mo6 Mo 0.24217(6) 0.80728(6) 0.29985(4) 0.0235(2) Uani 1 1 d . . . . .
Zn1 Zn 0.25621(9) 0.70361(8) 0.12023(6) 0.0295(3) Uani 1 1 d . . . . .
Zn2 Zn 0.63189(9) 1.07455(8) 0.13892(6) 0.0266(3) Uani 1 1 d . . . . .
O1 O 0.4054(4) 0.9634(4) 0.1980(3) 0.0146(12) Uani 1 1 d . . . . .
O2 O 0.5511(4) 0.8207(4) 0.2013(3) 0.0169(12) Uani 1 1 d . . . . .
O3 O 0.3451(4) 0.8126(4) 0.0782(3) 0.0182(12) Uani 1 1 d . . . . .
O4 O 0.5102(4) 0.9749(4) 0.0836(3) 0.0143(12) Uani 1 1 d . . . . .
O5 O 0.5088(4) 0.6629(4) 0.0926(3) 0.0186(12) Uani 1 1 d . . . . .
O6 O 0.3334(4) 0.8170(4) 0.4037(3) 0.0183(13) Uani 1 1 d . . . . .
O7 O 0.4694(4) 0.8078(4) -0.0289(3) 0.0197(13) Uani 1 1 d . . . . .
O8 O 0.2931(4) 0.9818(4) -0.0333(3) 0.0190(13) Uani 1 1 d . . . . .
O9 O 0.2007(4) 0.9701(4) 0.0862(3) 0.0186(13) Uani 1 1 d . . . . .
O10 O 0.3549(4) 1.1239(4) 0.0899(3) 0.0183(13) Uani 1 1 d . . . . .
O11 O 0.2479(4) 1.1224(4) 0.1963(3) 0.0167(12) Uani 1 1 d . . . . .
O12 O 0.4500(4) 1.1525(4) 0.2989(3) 0.0203(13) Uani 1 1 d . . . . .
O13 O 0.3666(5) 1.3055(4) 0.1775(3) 0.0257(14) Uani 1 1 d . . . . .
O14 O 0.2158(4) 0.8178(4) 0.1909(3) 0.0223(13) Uani 1 1 d . . . . .
O15 O 0.2615(4) 0.9652(4) 0.2949(3) 0.0218(13) Uani 1 1 d . . . . .
O16 O 0.0548(5) 0.9909(4) 0.1713(3) 0.0251(14) Uani 1 1 d . . . . .
O17 O 0.5981(5) 0.6358(4) 0.3049(3) 0.0218(13) Uani 1 1 d . . . . .
O18 O 0.2897(4) 0.6626(4) 0.2948(3) 0.0167(12) Uani 1 1 d . . . . .
O19 O 0.5707(5) 0.4810(4) 0.1843(3) 0.0270(15) Uani 1 1 d . . . . .
O20 O 0.1135(4) 0.7916(4) 0.3090(3) 0.0258(14) Uani 1 1 d . . . . .
O1W O 0.2878(6) 0.5962(5) 0.0289(4) 0.0459(19) Uani 1 1 d . . . . .
O2W O 0.1077(6) 0.7707(5) 0.0249(4) 0.0504(19) Uani 1 1 d . . . . .
OW1 O 0.2908(11) 0.3735(9) -0.0031(7) 0.137(4) Uiso 1 1 d . . . . .
OW2 O -0.1255(11) 0.7918(10) 0.0083(8) 0.149(5) Uiso 1 1 d . . . . .
N1 N 0.7506(5) 1.1895(5) 0.1478(4) 0.0164(15) Uani 1 1 d . . . . .
N2 N 0.1493(6) 0.5903(5) 0.1399(4) 0.0276(18) Uani 1 1 d . . . . .
C1 C 0.7253(7) 1.2931(6) 0.1509(5) 0.023(2) Uani 1 1 d . . . . .
H1A H 0.651067 1.311882 0.150270 0.028 Uiso 1 1 calc R U . . .
C2 C 0.8029(7) 1.3745(7) 0.1549(5) 0.025(2) Uani 1 1 d . . . . .
H2A H 0.782051 1.447638 0.157403 0.030 Uiso 1 1 calc R U . . .
C3 C 0.9125(7) 1.3478(6) 0.1552(4) 0.0168(18) Uani 1 1 d . . . . .
C4 C 0.9397(7) 1.2375(6) 0.1562(5) 0.0190(19) Uani 1 1 d . . . . .
H4A H 1.013948 1.215081 0.158950 0.023 Uiso 1 1 calc R U . . .
C5 C 0.8568(7) 1.1632(6) 0.1530(4) 0.0204(19) Uani 1 1 d . . . . .
H5A H 0.875981 1.089026 0.154622 0.024 Uiso 1 1 calc R U . . .
C6 C 0.1756(8) 0.4856(7) 0.1434(6) 0.037(3) Uani 1 1 d . . . . .
H6A H 0.248465 0.465812 0.141629 0.044 Uiso 1 1 calc R U . . .
C7 C 0.1043(7) 0.4060(7) 0.1492(6) 0.033(2) Uani 1 1 d . . . . .
H7A H 0.126797 0.332877 0.149868 0.039 Uiso 1 1 calc R U . . .
C8 C -0.0030(7) 0.4321(6) 0.1542(5) 0.0213(19) Uani 1 1 d . . . . .
C9 C -0.0291(8) 0.5419(7) 0.1523(6) 0.036(3) Uani 1 1 d . . . . .
H9A H -0.100028 0.564722 0.156078 0.044 Uiso 1 1 calc R U . . .
C10 C 0.0477(8) 0.6162(6) 0.1450(6) 0.033(2) Uani 1 1 d . . . . .
H10A H 0.027910 0.690192 0.143533 0.040 Uiso 1 1 calc R U . . .

loop_
_atom_site_aniso_label
_atom_site_aniso_U_11
_atom_site_aniso_U_22
_atom_site_aniso_U_33
_atom_site_aniso_U_23
_atom_site_aniso_U_13
_atom_site_aniso_U_12
P1 0.0133(15) 0.0107(14) 0.0167(16) 0.000 0.0061(12) 0.000
Mo1 0.0163(4) 0.0142(4) 0.0175(4) -0.0001(3) 0.0079(3) -0.0003(3)
Mo2 0.0160(4) 0.0147(4) 0.0185(4) 0.0005(3) 0.0078(3) -0.0004(3)
Mo3 0.0257(4) 0.0117(4) 0.0293(5) 0.0007(3) 0.0174(4) 0.0001(3)
Mo4 0.0135(4) 0.0180(4) 0.0310(5) -0.0046(3) 0.0108(3) -0.0006(3)
Mo5 0.0204(4) 0.0114(4) 0.0318(5) -0.0015(3) 0.0045(3) 0.0014(3)
Mo6 0.0145(4) 0.0263(4) 0.0331(5) -0.0115(4) 0.0124(3) -0.0045(3)
Zn1 0.0287(6) 0.0214(6) 0.0436(7) 0.0021(5) 0.0188(5) -0.0087(5)
Zn2 0.0264(6) 0.0264(6) 0.0291(6) -0.0037(5) 0.0116(5) -0.0136(5)
O1 0.016(3) 0.013(3) 0.018(3) 0.000(2) 0.010(2) 0.003(2)
O2 0.012(3) 0.018(3) 0.024(3) -0.001(2) 0.010(2) -0.002(2)
O3 0.013(3) 0.019(3) 0.025(3) 0.003(2) 0.010(2) -0.002(2)
O4 0.018(3) 0.016(3) 0.014(3) 0.004(2) 0.011(2) 0.003(2)
O5 0.017(3) 0.020(3) 0.020(3) 0.001(2) 0.008(2) -0.001(2)
O6 0.017(3) 0.014(3) 0.026(3) -0.004(2) 0.012(3) -0.004(2)
O7 0.020(3) 0.023(3) 0.020(3) 0.000(2) 0.011(2) 0.000(2)
O8 0.020(3) 0.017(3) 0.019(3) -0.001(2) 0.006(2) 0.001(2)
O9 0.016(3) 0.020(3) 0.022(3) 0.001(2) 0.008(2) 0.001(2)
O10 0.020(3) 0.014(3) 0.022(3) 0.004(2) 0.008(3) 0.005(2)
O11 0.014(3) 0.015(3) 0.024(3) -0.003(2) 0.009(2) 0.004(2)
O12 0.016(3) 0.021(3) 0.025(3) -0.004(2) 0.009(3) 0.002(2)
O13 0.027(3) 0.020(3) 0.036(4) -0.001(3) 0.018(3) 0.000(3)
O14 0.022(3) 0.014(3) 0.030(4) 0.008(3) 0.007(3) -0.001(2)
O15 0.022(3) 0.022(3) 0.025(3) 0.007(3) 0.012(3) 0.007(3)
O16 0.016(3) 0.027(3) 0.037(4) -0.008(3) 0.015(3) -0.004(3)
O17 0.025(3) 0.016(3) 0.031(4) 0.002(3) 0.017(3) 0.003(2)
O18 0.016(3) 0.015(3) 0.020(3) 0.000(2) 0.009(2) -0.004(2)
O19 0.033(4) 0.012(3) 0.041(4) -0.006(3) 0.018(3) -0.001(3)
O20 0.020(3) 0.028(3) 0.035(4) -0.009(3) 0.016(3) -0.007(3)
O1W 0.065(5) 0.047(4) 0.027(4) 0.000(3) 0.016(4) -0.014(4)
O2W 0.048(5) 0.060(5) 0.044(5) 0.002(4) 0.016(4) -0.006(4)
N1 0.018(4) 0.016(4) 0.019(4) 0.004(3) 0.010(3) -0.002(3)
N2 0.019(4) 0.022(4) 0.041(5) 0.001(3) 0.008(3) -0.004(3)
C1 0.014(5) 0.023(5) 0.034(6) 0.000(4) 0.011(4) -0.002(4)
C2 0.020(5) 0.021(5) 0.040(6) -0.002(4) 0.017(4) -0.001(4)
C3 0.019(4) 0.019(4) 0.014(4) 0.004(3) 0.007(3) 0.001(4)
C4 0.014(4) 0.014(4) 0.031(5) 0.000(4) 0.010(4) -0.003(3)
C5 0.024(5) 0.015(4) 0.020(5) 0.004(3) 0.005(4) 0.004(4)
C6 0.023(5) 0.027(5) 0.065(7) 0.001(5) 0.018(5) 0.001(4)
C7 0.020(5) 0.016(5) 0.070(8) 0.004(5) 0.024(5) 0.000(4)
C8 0.021(5) 0.018(4) 0.029(5) 0.001(4) 0.014(4) -0.002(4)
C9 0.028(6) 0.023(5) 0.067(8) -0.005(5) 0.029(5) 0.000(4)
C10 0.035(6) 0.010(4) 0.066(7) -0.001(4) 0.034(5) -0.001(4)

loop_
_atom_type_symbol
_atom_type_description
_atom_type_scat_dispersion_real
_atom_type_scat_dispersion_imag
_atom_type_scat_source
C C 0.0033 0.0016 'International Tables Vol C Tables 4.2.6.8 and 6.1.1.4'
H H 0.0000 0.0000 'International Tables Vol C Tables 4.2.6.8 and 6.1.1.4'
N N 0.0061 0.0033 'International Tables Vol C Tables 4.2.6.8 and 6.1.1.4'
O O 0.0106 0.0060 'International Tables Vol C Tables 4.2.6.8 and 6.1.1.4'
P P 0.1023 0.0942 'International Tables Vol C Tables 4.2.6.8 and 6.1.1.4'
Zn Zn 0.2839 1.4301 'International Tables Vol C Tables 4.2.6.8 and 6.1.1.4'
Mo Mo -1.6832 0.6857 'International Tables Vol C Tables 4.2.6.8 and 6.1.1.4'

loop_
_geom_angle_atom_site_label_1
_geom_angle_atom_site_label_2
_geom_angle_atom_site_label_3
_geom_angle
_geom_angle_site_symmetry_1
_geom_angle_site_symmetry_3
_geom_angle_publ_flag
O2 P1 O2 110.0(4) 2_655 . ?
O2 P1 O1 109.2(3) 2_655 . ?
O2 P1 O1 109.0(3) . . ?
O2 P1 O1 109.0(3) 2_655 2_655 ?
O2 P1 O1 109.2(3) . 2_655 ?
O1 P1 O1 110.3(4) . 2_655 ?
O7 Mo1 O3 105.1(2) . . ?
O7 Mo1 O4 104.3(2) . . ?
O3 Mo1 O4 93.4(2) . . ?
O7 Mo1 O5 99.7(2) . . ?
O3 Mo1 O5 86.2(2) . . ?
O4 Mo1 O5 155.3(2) . . ?
O7 Mo1 O6 98.1(2) . 2_655 ?
O3 Mo1 O6 156.3(2) . 2_655 ?
O4 Mo1 O6 85.6(2) . 2_655 ?
O5 Mo1 O6 85.0(2) . 2_655 ?
O7 Mo1 O2 172.9(2) . . ?
O3 Mo1 O2 80.38(19) . . ?
O4 Mo1 O2 79.58(18) . . ?
O5 Mo1 O2 75.96(19) . . ?
O6 Mo1 O2 76.18(19) 2_655 . ?
O7 Mo1 Mo2 97.74(18) . . ?
O3 Mo1 Mo2 48.08(15) . . ?
O4 Mo1 Mo2 48.43(15) . . ?
O5 Mo1 Mo2 134.02(15) . . ?
O6 Mo1 Mo2 133.80(14) 2_655 . ?
O2 Mo1 Mo2 89.24(12) . . ?
O8 Mo2 O3 105.1(2) . . ?
O8 Mo2 O4 104.7(2) . . ?
O3 Mo2 O4 94.1(2) . . ?
O8 Mo2 O9 99.4(2) . . ?
O3 Mo2 O9 86.0(2) . . ?
O4 Mo2 O9 154.9(2) . . ?
O8 Mo2 O10 98.4(2) . . ?
O3 Mo2 O10 155.7(2) . . ?
O4 Mo2 O10 85.7(2) . . ?
O9 Mo2 O10 84.2(2) . . ?
O8 Mo2 O1 172.9(2) . . ?
O3 Mo2 O1 79.85(19) . . ?
O4 Mo2 O1 79.70(18) . . ?
O9 Mo2 O1 75.64(19) . . ?
O10 Mo2 O1 76.24(18) . . ?
O8 Mo2 Mo1 98.05(18) . . ?
O3 Mo2 Mo1 48.51(15) . . ?
O4 Mo2 Mo1 48.80(14) . . ?
O9 Mo2 Mo1 134.13(14) . . ?
O10 Mo2 Mo1 134.26(15) . . ?
O1 Mo2 Mo1 89.02(11) . . ?
O13 Mo3 O11 103.1(2) . . ?
O13 Mo3 O10 101.9(2) . . ?
O11 Mo3 O10 92.8(2) . . ?
O13 Mo3 O12 104.7(2) . . ?
O11 Mo3 O12 87.6(2) . . ?
O10 Mo3 O12 152.6(2) . . ?
O13 Mo3 O12 104.2(2) . 2_655 ?
O11 Mo3 O12 151.9(2) . 2_655 ?
O10 Mo3 O12 88.0(2) . 2_655 ?
O12 Mo3 O12 79.2(2) . 2_655 ?
O13 Mo3 Mo3 99.67(19) . 2_655 ?
O11 Mo3 Mo3 127.34(16) . 2_655 ?
O10 Mo3 Mo3 127.72(16) . 2_655 ?
O12 Mo3 Mo3 40.55(15) . 2_655 ?
O12 Mo3 Mo3 40.45(16) 2_655 2_655 ?
O16 Mo4 O9 101.7(3) . . ?
O16 Mo4 O15 105.3(3) . . ?
O9 Mo4 O15 153.0(2) . . ?
O16 Mo4 O11 101.7(2) . . ?
O9 Mo4 O11 89.9(2) . . ?
O15 Mo4 O11 85.8(2) . . ?
O16 Mo4 O14 104.8(2) . . ?
O9 Mo4 O14 88.5(2) . . ?
O15 Mo4 O14 83.7(2) . . ?
O11 Mo4 O14 153.2(2) . . ?
O16 Mo4 Mo6 100.3(2) . . ?
O9 Mo4 Mo6 130.26(15) . . ?
O15 Mo4 Mo6 42.96(15) . . ?
O11 Mo4 Mo6 128.06(15) . . ?
O14 Mo4 Mo6 42.69(16) . . ?
O19 Mo5 O18 101.5(2) . 2_655 ?
O19 Mo5 O5 100.8(2) . . ?
O18 Mo5 O5 89.4(2) 2_655 . ?
O19 Mo5 O17 105.8(2) . . ?
O18 Mo5 O17 87.2(2) 2_655 . ?
O5 Mo5 O17 153.3(2) . . ?
O19 Mo5 O17 105.0(2) . 2_655 ?
O18 Mo5 O17 153.5(2) 2_655 2_655 ?
O5 Mo5 O17 86.4(2) . 2_655 ?
O17 Mo5 O17 84.9(2) . 2_655 ?
O19 Mo5 Mo5 100.30(19) . 2_655 ?
O18 Mo5 Mo5 130.09(16) 2_655 2_655 ?
O5 Mo5 Mo5 129.18(16) . 2_655 ?
O17 Mo5 Mo5 43.62(16) . 2_655 ?
O17 Mo5 Mo5 43.44(16) 2_655 2_655 ?
O20 Mo6 O18 102.5(2) . . ?
O20 Mo6 O6 100.4(2) . . ?
O18 Mo6 O6 90.9(2) . . ?
O20 Mo6 O14 105.1(2) . . ?
O18 Mo6 O14 87.9(2) . . ?
O6 Mo6 O14 154.0(2) . . ?
O20 Mo6 O15 104.7(2) . . ?
O18 Mo6 O15 152.6(2) . . ?
O6 Mo6 O15 86.8(2) . . ?
O14 Mo6 O15 82.5(2) . . ?
O20 Mo6 Mo4 100.1(2) . . ?
O18 Mo6 Mo4 129.26(16) . . ?
O6 Mo6 Mo4 128.44(15) . . ?
O14 Mo6 Mo4 42.20(15) . . ?
O15 Mo6 Mo4 42.23(16) . . ?
N2 Zn1 O3 168.5(3) . . ?
N2 Zn1 O17 94.4(2) . 2_655 ?
O3 Zn1 O17 93.8(2) . 2_655 ?
N2 Zn1 O14 93.0(3) . . ?
O3 Zn1 O14 93.6(2) . . ?
O17 Zn1 O14 100.0(2) 2_655 . ?
N2 Zn1 O2W 88.9(3) . . ?
O3 Zn1 O2W 81.9(2) . . ?
O17 Zn1 O2W 171.6(2) 2_655 . ?
O14 Zn1 O2W 87.4(2) . . ?
N2 Zn1 O1W 90.5(3) . . ?
O3 Zn1 O1W 81.8(2) . . ?
O17 Zn1 O1W 87.3(2) 2_655 . ?
O14 Zn1 O1W 171.6(2) . . ?
O2W Zn1 O1W 84.9(2) . . ?
O4 Zn2 O12 99.3(2) . 2_655 ?
O4 Zn2 N1 154.6(2) . . ?
O12 Zn2 N1 95.8(2) 2_655 . ?
O4 Zn2 O15 98.5(2) . 2_655 ?
O12 Zn2 O15 108.5(2) 2_655 2_655 ?
N1 Zn2 O15 95.9(2) . 2_655 ?
P1 O1 Mo2 126.5(3) . . ?
P1 O2 Mo1 126.2(3) . . ?
Mo2 O3 Mo1 83.40(19) . . ?
Mo2 O3 Zn1 138.0(3) . . ?
Mo1 O3 Zn1 136.5(3) . . ?
Mo2 O4 Mo1 82.77(19) . . ?
Mo2 O4 Zn2 136.1(3) . . ?
Mo1 O4 Zn2 136.6(3) . . ?
Mo5 O5 Mo1 122.8(3) . . ?
Mo6 O6 Mo1 122.0(3) . 2_655 ?
Mo4 O9 Mo2 123.6(3) . . ?
Mo3 O10 Mo2 123.4(3) . . ?
Mo3 O11 Mo4 126.9(3) . . ?
Mo3 O12 Mo3 99.0(2) . 2_655 ?
Mo3 O12 Zn2 123.8(3) . 2_655 ?
Mo3 O12 Zn2 132.6(3) 2_655 2_655 ?
Mo4 O14 Mo6 95.1(2) . . ?
Mo4 O14 Zn1 134.0(3) . . ?
Mo6 O14 Zn1 127.9(3) . . ?
Mo4 O15 Mo6 94.8(2) . . ?
Mo4 O15 Zn2 126.1(3) . 2_655 ?
Mo6 O15 Zn2 134.4(3) . 2_655 ?
Mo5 O17 Mo5 92.9(2) . 2_655 ?
Mo5 O17 Zn1 129.3(3) . 2_655 ?
Mo5 O17 Zn1 135.3(3) 2_655 2_655 ?
Mo6 O18 Mo5 126.9(3) . 2_655 ?
C1 N1 C5 118.4(7) . . ?
C1 N1 Zn2 120.7(5) . . ?
C5 N1 Zn2 120.9(5) . . ?
C10 N2 C6 116.9(7) . . ?
C10 N2 Zn1 122.0(6) . . ?
C6 N2 Zn1 121.0(6) . . ?
N1 C1 C2 122.7(8) . . ?
N1 C1 H1A 118.7 . . ?
C2 C1 H1A 118.7 . . ?
C1 C2 C3 119.2(8) . . ?
C1 C2 H2A 120.4 . . ?
C3 C2 H2A 120.4 . . ?
C2 C3 C4 117.4(7) . . ?
C2 C3 C8 121.6(7) . 1_665 ?
C4 C3 C8 121.1(7) . 1_665 ?
C5 C4 C3 118.6(8) . . ?
C5 C4 H4A 120.7 . . ?
C3 C4 H4A 120.7 . . ?
N1 C5 C4 123.5(7) . . ?
N1 C5 H5A 118.2 . . ?
C4 C5 H5A 118.2 . . ?
N2 C6 C7 123.9(9) . . ?
N2 C6 H6A 118.1 . . ?
C7 C6 H6A 118.1 . . ?
C6 C7 C8 119.8(8) . . ?
C6 C7 H7A 120.1 . . ?
C8 C7 H7A 120.1 . . ?
C9 C8 C7 116.1(7) . . ?
C9 C8 C3 121.8(7) . 1_445 ?
C7 C8 C3 121.9(7) . 1_445 ?
C10 C9 C8 119.7(8) . . ?
C10 C9 H9A 120.1 . . ?
C8 C9 H9A 120.1 . . ?
N2 C10 C9 123.5(8) . . ?
N2 C10 H10A 118.2 . . ?
C9 C10 H10A 118.2 . . ?

loop_
_geom_bond_atom_site_label_1
_geom_bond_atom_site_label_2
_geom_bond_distance
_geom_bond_site_symmetry_2
_geom_bond_publ_flag
P1 O2 1.548(5) 2_655 ?
P1 O2 1.548(5) . ?
P1 O1 1.551(5) . ?
P1 O1 1.551(5) 2_655 ?
Mo1 O7 1.687(5) . ?
Mo1 O3 1.959(5) . ?
Mo1 O4 1.970(5) . ?
Mo1 O5 2.003(5) . ?
Mo1 O6 2.035(5) 2_655 ?
Mo1 O2 2.446(5) . ?
Mo1 Mo2 2.5971(10) . ?
Mo2 O8 1.698(5) . ?
Mo2 O3 1.945(5) . ?
Mo2 O4 1.959(5) . ?
Mo2 O9 2.004(5) . ?
Mo2 O10 2.017(5) . ?
Mo2 O1 2.444(5) . ?
Mo3 O13 1.681(5) . ?
Mo3 O11 1.885(5) . ?
Mo3 O10 1.882(5) . ?
Mo3 O12 1.976(5) . ?
Mo3 O12 1.981(5) 2_655 ?
Mo3 Mo3 3.0091(15) 2_655 ?
Mo4 O16 1.677(5) . ?
Mo4 O9 1.908(5) . ?
Mo4 O15 1.955(5) . ?
Mo4 O11 1.955(5) . ?
Mo4 O14 1.955(5) . ?
Mo4 Mo6 2.8987(11) . ?
Mo5 O19 1.679(5) . ?
Mo5 O18 1.930(5) 2_655 ?
Mo5 O5 1.947(5) . ?
Mo5 O17 1.965(6) . ?
Mo5 O17 1.971(5) 2_655 ?
Mo5 Mo5 2.8540(16) 2_655 ?
Mo6 O20 1.675(5) . ?
Mo6 O18 1.905(5) . ?
Mo6 O6 1.930(5) . ?
Mo6 O14 1.973(6) . ?
Mo6 O15 1.982(5) . ?
Zn1 N2 2.048(7) . ?
Zn1 O3 2.056(5) . ?
Zn1 O17 2.093(6) 2_655 ?
Zn1 O14 2.110(6) . ?
Zn1 O2W 2.290(7) . ?
Zn1 O1W 2.304(7) . ?
Zn2 O4 1.980(5) . ?
Zn2 O12 2.022(5) 2_655 ?
Zn2 N1 2.024(6) . ?
Zn2 O15 2.030(6) 2_655 ?
N1 C1 1.330(9) . ?
N1 C5 1.336(10) . ?
N2 C10 1.337(10) . ?
N2 C6 1.339(10) . ?
C1 C2 1.384(11) . ?
C1 H1A 0.9500 . ?
C2 C3 1.402(11) . ?
C2 H2A 0.9500 . ?
C3 C4 1.411(10) . ?
C3 C8 1.489(11) 1_665 ?
C4 C5 1.372(11) . ?
C4 H4A 0.9500 . ?
C5 H5A 0.9500 . ?
C6 C7 1.355(11) . ?
C6 H6A 0.9500 . ?
C7 C8 1.406(11) . ?
C7 H7A 0.9500 . ?
C8 C9 1.401(11) . ?
C9 C10 1.366(11) . ?
C9 H9A 0.9500 . ?
C10 H10A 0.9500 . ?

loop_
_geom_hbond_atom_site_label_D
_geom_hbond_atom_site_label_H
_geom_hbond_atom_site_label_A
_geom_hbond_distance_DH
_geom_hbond_distance_HA
_geom_hbond_distance_DA
_geom_hbond_angle_DHA
_geom_hbond_site_symmetry_A
_geom_hbond_publ_flag
C1 H1A O19 0.95 2.49 3.210(10) 132.1 1_565 yes
C5 H5A O16 0.95 2.47 3.201(9) 133.7 1_655 yes
C6 H6A O13 0.95 2.44 3.181(10) 134.4 1_545 yes
C10 H10A O20 0.95 2.54 3.256(10) 132.1 2 yes

loop_
_geom_torsion_atom_site_label_1
_geom_torsion_atom_site_label_2
_geom_torsion_atom_site_label_3
_geom_torsion_atom_site_label_4
_geom_torsion
_geom_torsion_site_symmetry_1
_geom_torsion_site_symmetry_2
_geom_torsion_site_symmetry_3
_geom_torsion_site_symmetry_4
_geom_torsion_publ_flag
O2 P1 O1 Mo2 -121.0(3) 2_655 . . . ?
O2 P1 O1 Mo2 -0.8(4) . . . . ?
O1 P1 O1 Mo2 119.2(4) 2_655 . . . ?
O2 P1 O2 Mo1 120.0(4) 2_655 . . . ?
O1 P1 O2 Mo1 0.2(4) . . . . ?
O1 P1 O2 Mo1 -120.4(3) 2_655 . . . ?
O13 Mo3 O10 Mo2 -172.8(3) . . . . ?
O11 Mo3 O10 Mo2 -68.8(3) . . . . ?
O12 Mo3 O10 Mo2 21.4(7) . . . . ?
O12 Mo3 O10 Mo2 83.1(3) 2_655 . . . ?
Mo3 Mo3 O10 Mo2 74.9(3) 2_655 . . . ?
O13 Mo3 O11 Mo4 164.0(3) . . . . ?
O10 Mo3 O11 Mo4 61.0(3) . . . . ?
O12 Mo3 O11 Mo4 -91.5(3) . . . . ?
O12 Mo3 O11 Mo4 -30.0(7) 2_655 . . . ?
Mo3 Mo3 O11 Mo4 -82.9(3) 2_655 . . . ?
C5 N1 C1 C2 3.8(12) . . . . ?
Zn2 N1 C1 C2 -178.2(6) . . . . ?
N1 C1 C2 C3 0.5(13) . . . . ?
C1 C2 C3 C4 -4.0(12) . . . . ?
C1 C2 C3 C8 175.8(8) . . . 1_665 ?
C2 C3 C4 C5 3.2(12) . . . . ?
C8 C3 C4 C5 -176.6(7) 1_665 . . . ?
C1 N1 C5 C4 -4.7(12) . . . . ?
Zn2 N1 C5 C4 177.3(6) . . . . ?
C3 C4 C5 N1 1.1(12) . . . . ?
C10 N2 C6 C7 2.2(15) . . . . ?
Zn1 N2 C6 C7 -173.6(8) . . . . ?
N2 C6 C7 C8 -1.9(16) . . . . ?
C6 C7 C8 C9 0.4(14) . . . . ?
C6 C7 C8 C3 175.5(9) . . . 1_445 ?
C7 C8 C9 C10 0.7(14) . . . . ?
C3 C8 C9 C10 -174.5(9) 1_445 . . . ?
C6 N2 C10 C9 -1.0(15) . . . . ?
Zn1 N2 C10 C9 174.8(8) . . . . ?
C8 C9 C10 N2 -0.4(16) . . . . ?
